data_2228879
loop_
_publ_author_name
'Guo, Ming-Lin'
'Gao, Wen-Jun'
'Luo, Cong-Cong'
'Liu, Long'

_publ_section_title
;
 Poly[tetraaqua-di-\m~4~-malonato-barium(II)cadmium(II)]
;
_journal_coeditor_code SJ5064
_journal_issue 1
_journal_name_full 'Acta Crystallographica Section E'
_journal_page_first m23
_journal_page_last m24
_journal_paper_doi 10.1107/S1600536810049780
_journal_volume 67
_journal_year 2011
_chemical_formula_iupac '[Ba Cd (C3 H2 O4)2 (H2 O)4]'
_chemical_formula_moiety 'C6 H12 Ba Cd O12'
_chemical_formula_sum 'C6 H12 Ba Cd O12'
_chemical_formula_weight 525.90
_chemical_name_systematic
;
Poly[tetraaqua-di-\m~4~-malonato-barium(II)cadmium(II)]
;
_space_group_IT_number 56
_symmetry_cell_setting orthorhombic
_symmetry_space_group_name_Hall '-P 2ab 2ac'
_symmetry_space_group_name_H-M 'P c c n'
_atom_sites_solution_hydrogens geom
_atom_sites_solution_primary direct
_atom_sites_solution_secondary difmap
_audit_creation_method SHELXL-97
_cell_angle_alpha 90.00
_cell_angle_beta 90.00
_cell_angle_gamma 90.00
_cell_formula_units_Z 4
_cell_length_a 18.809(4)
_cell_length_b 6.9224(14)
_cell_length_c 9.6849(19)
_cell_measurement_reflns_used 3576
_cell_measurement_temperature 294(2)
_cell_measurement_theta_max 26.39
_cell_measurement_theta_min 3.14
_cell_volume 1261.0(4)
_computing_cell_refinement 'SAINT (Bruker, 1997)'
_computing_data_collection 'SMART (Bruker, 1997)'
_computing_data_reduction 'SAINT (Bruker, 1997)'
_computing_molecular_graphics 'SHELXTL (Sheldrick, 2008)'
_computing_publication_material 'SHELXTL (Sheldrick, 2008)'
_computing_structure_refinement 'SHELXL97 (Sheldrick, 2008)'
_computing_structure_solution 'SHELXS97 (Sheldrick, 2008)'
_diffrn_ambient_temperature 294(2)
_diffrn_measured_fraction_theta_full 0.991
_diffrn_measured_fraction_theta_max 0.991
_diffrn_measurement_device_type 'Bruker SMART CCD area-detector'
_diffrn_measurement_method '\f and \w'
_diffrn_radiation_monochromator graphite
_diffrn_radiation_source 'sealed tube'
_diffrn_radiation_type MoK\a
_diffrn_radiation_wavelength 0.71073
_diffrn_reflns_av_R_equivalents 0.0586
_diffrn_reflns_av_sigmaI/netI 0.0405
_diffrn_reflns_limit_h_max 10
_diffrn_reflns_limit_h_min -22
_diffrn_reflns_limit_k_max 8
_diffrn_reflns_limit_k_min -8
_diffrn_reflns_limit_l_max 11
_diffrn_reflns_limit_l_min -10
_diffrn_reflns_number 5716
_diffrn_reflns_theta_full 25.03
_diffrn_reflns_theta_max 25.03
_diffrn_reflns_theta_min 2.17
_diffrn_standards_number 0
_exptl_absorpt_coefficient_mu 4.852
_exptl_absorpt_correction_T_max 0.662
_exptl_absorpt_correction_T_min 0.370
_exptl_absorpt_correction_type multi-scan
_exptl_absorpt_process_details '(SADABS; Sheldrick, 2000)'
_exptl_crystal_colour Colorless
_exptl_crystal_density_diffrn 2.770
_exptl_crystal_density_method 'not measured'
_exptl_crystal_description Prism
_exptl_crystal_F_000 992
_exptl_crystal_size_max 0.24
_exptl_crystal_size_mid 0.20
_exptl_crystal_size_min 0.10
_refine_diff_density_max 1.937
_refine_diff_density_min -1.244
_refine_ls_extinction_coef 0.0147(13)
_refine_ls_extinction_expression Fc^*^=kFc[1+0.001xFc^2^\l^3^/sin(2\q)]^-1/4^
_refine_ls_extinction_method 'SHELXL97 (Sheldrick, 2008)'
_refine_ls_goodness_of_fit_ref 1.057
_refine_ls_hydrogen_treatment constr
_refine_ls_matrix_type full
_refine_ls_number_parameters 94
_refine_ls_number_reflns 1103
_refine_ls_number_restraints 0
_refine_ls_restrained_S_all 1.057
_refine_ls_R_factor_all 0.0639
_refine_ls_R_factor_gt 0.0603
_refine_ls_shift/su_max 0.001
_refine_ls_shift/su_mean 0.001
_refine_ls_structure_factor_coef Fsqd
_refine_ls_weighting_details 'calc w=1/[\s^2^(Fo^2^)+(0.0364P)^2^+63.5907P] where P=(Fo^2^+2Fc^2^)/3'
_refine_ls_weighting_scheme calc
_refine_ls_wR_factor_gt 0.1594
_refine_ls_wR_factor_ref 0.1612
_reflns_number_gt 978
_reflns_number_total 1103
_reflns_threshold_expression I>2\s(I)
_cod_data_source_file sj5064.cif
_cod_data_source_block I
_cod_original_sg_symbol_H-M 'P c c n '
_cod_database_code 2228879
_cod_database_fobs_code 2228879

loop_
_symmetry_equiv_pos_as_xyz
'x, y, z'
'-x+1/2, -y+1/2, z'
'x+1/2, -y, -z+1/2'
'-x, y+1/2, -z+1/2'
'-x, -y, -z'
'x-1/2, y-1/2, -z'
'-x-1/2, y, z-1/2'
'x, -y-1/2, z-1/2'

loop_
_atom_site_type_symbol
_atom_site_label
_atom_site_fract_x
_atom_site_fract_y
_atom_site_fract_z
_atom_site_U_iso_or_equiv
_atom_site_adp_type
_atom_site_calc_flag
_atom_site_refinement_flags
_atom_site_occupancy
_atom_site_disorder_assembly
_atom_site_disorder_group
Ba Ba1 0.2500 0.2500 0.50669(11) 0.0320(5) Uani d S 1 . .
Cd Cd1 0.5000 0.5000 0.5000 0.0320(6) Uani d S 1 . .
O O1 0.5419(5) 0.2940(12) 0.0939(9) 0.030(2) Uani d . 1 . .
O O2 0.5475(5) 0.4394(15) 0.2939(10) 0.035(2) Uani d . 1 . .
O O3 0.4014(5) 0.3657(15) 0.4162(9) 0.034(2) Uani d . 1 . .
O O4 0.3196(5) 0.3410(17) 0.2530(9) 0.035(2) Uani d . 1 . .
O O5 0.3078(5) 0.5890(15) 0.6370(11) 0.041(3) Uani d . 1 . .
H H5B 0.2892 0.6078 0.7177 0.061 Uiso d R 1 . .
H H5A 0.3517 0.5665 0.6370 0.061 Uiso d R 1 . .
O O6 0.3163(5) -0.1005(15) 0.4378(11) 0.041(2) Uani d . 1 . .
H H6A 0.3571 -0.1227 0.4039 0.062 Uiso d R 1 . .
H H6B 0.3010 -0.1850 0.4966 0.062 Uiso d R 1 . .
C C1 0.5135(7) 0.3835(18) 0.1916(14) 0.029(3) Uani d . 1 . .
C C2 0.4344(7) 0.4323(19) 0.1784(13) 0.028(3) Uani d . 1 . .
H H2A 0.4307 0.5714 0.1686 0.033 Uiso calc R 1 . .
H H2B 0.4178 0.3763 0.0924 0.033 Uiso calc R 1 . .
C C3 0.3825(7) 0.3720(19) 0.2905(15) 0.030(3) Uani d . 1 . .

loop_
_atom_site_aniso_label
_atom_site_aniso_U_11
_atom_site_aniso_U_22
_atom_site_aniso_U_33
_atom_site_aniso_U_12
_atom_site_aniso_U_13
_atom_site_aniso_U_23
Ba1 0.0311(8) 0.0367(8) 0.0281(7) 0.0015(5) 0.000 0.000
Cd1 0.0341(9) 0.0357(9) 0.0261(8) -0.0001(6) -0.0021(6) -0.0004(6)
O1 0.035(5) 0.018(4) 0.037(5) -0.003(4) 0.005(4) -0.005(4)
O2 0.028(5) 0.045(6) 0.033(5) 0.004(5) -0.006(4) -0.007(5)
O3 0.031(5) 0.046(6) 0.026(5) -0.009(4) -0.002(4) 0.003(4)
O4 0.020(5) 0.052(6) 0.032(5) -0.010(5) -0.001(4) 0.001(4)
O5 0.030(5) 0.041(6) 0.052(6) 0.001(5) -0.006(5) -0.001(5)
O6 0.031(5) 0.044(6) 0.049(6) 0.004(5) 0.011(5) 0.006(5)
C1 0.031(7) 0.021(6) 0.034(7) 0.001(5) 0.000(6) 0.001(5)
C2 0.029(7) 0.029(7) 0.025(6) -0.003(6) 0.001(6) 0.000(5)
C3 0.032(7) 0.023(7) 0.036(7) 0.001(6) -0.002(6) -0.003(6)

loop_
_atom_type_symbol
_atom_type_description
_atom_type_scat_dispersion_real
_atom_type_scat_dispersion_imag
_atom_type_scat_source
C C 0.0033 0.0016 'International Tables Vol C Tables 4.2.6.8 and 6.1.1.4'
H H 0.0000 0.0000 'International Tables Vol C Tables 4.2.6.8 and 6.1.1.4'
Ba Ba -0.3244 2.2819 'International Tables Vol C Tables 4.2.6.8 and 6.1.1.4'
Cd Cd -0.8075 1.2024 'International Tables Vol C Tables 4.2.6.8 and 6.1.1.4'
O O 0.0106 0.0060 'International Tables Vol C Tables 4.2.6.8 and 6.1.1.4'

loop_
_geom_angle_atom_site_label_1
_geom_angle_atom_site_label_2
_geom_angle_atom_site_label_3
_geom_angle_site_symmetry_1
_geom_angle_site_symmetry_3
_geom_angle
_geom_angle_publ_flag
O4 Ba1 O4 8_566 7_656 62.7(4) ?
O4 Ba1 O6 8_566 2 127.3(3) ?
O4 Ba1 O6 7_656 2 78.5(3) ?
O4 Ba1 O6 8_566 . 78.5(3) ?
O4 Ba1 O6 7_656 . 127.3(3) ?
O6 Ba1 O6 2 . 152.5(4) ?
O4 Ba1 O4 8_566 2 154.2(5) ?
O4 Ba1 O4 7_656 2 124.7(4) ?
O6 Ba1 O4 2 2 77.4(3) ?
O6 Ba1 O4 . 2 79.0(3) ?
O4 Ba1 O4 8_566 . 124.7(4) ?
O4 Ba1 O4 7_656 . 154.2(5) ?
O6 Ba1 O4 2 . 79.0(3) ?
O6 Ba1 O4 . . 77.4(3) ?
O4 Ba1 O4 2 . 61.2(4) ?
O4 Ba1 O5 8_566 . 68.4(3) ?
O4 Ba1 O5 7_656 . 67.6(3) ?
O6 Ba1 O5 2 . 64.4(3) ?
O6 Ba1 O5 . . 129.8(3) ?
O4 Ba1 O5 2 . 136.9(3) ?
O4 Ba1 O5 . . 91.4(3) ?
O4 Ba1 O5 8_566 2 67.6(3) ?
O4 Ba1 O5 7_656 2 68.4(3) ?
O6 Ba1 O5 2 2 129.8(3) ?
O6 Ba1 O5 . 2 64.4(3) ?
O4 Ba1 O5 2 2 91.4(3) ?
O4 Ba1 O5 . 2 136.9(3) ?
O5 Ba1 O5 . 2 128.0(4) ?
O4 Ba1 O3 8_566 2 128.1(3) ?
O4 Ba1 O3 7_656 2 82.4(3) ?
O6 Ba1 O3 2 2 75.3(3) ?
O6 Ba1 O3 . 2 96.8(3) ?
O4 Ba1 O3 2 2 43.5(3) ?
O4 Ba1 O3 . 2 103.7(3) ?
O5 Ba1 O3 . 2 133.2(3) ?
O5 Ba1 O3 2 2 64.2(3) ?
O4 Ba1 O3 8_566 . 82.4(3) ?
O4 Ba1 O3 7_656 . 128.1(3) ?
O6 Ba1 O3 2 . 96.8(3) ?
O6 Ba1 O3 . . 75.3(3) ?
O4 Ba1 O3 2 . 103.7(3) ?
O4 Ba1 O3 . . 43.5(3) ?
O5 Ba1 O3 . . 64.2(3) ?
O5 Ba1 O3 2 . 133.2(3) ?
O3 Ba1 O3 2 . 147.0(3) ?
O4 Ba1 C3 8_566 2 145.3(3) ?
O4 Ba1 C3 7_656 2 103.9(3) ?
O6 Ba1 C3 2 2 74.9(3) ?
O6 Ba1 C3 . 2 88.0(3) ?
O4 Ba1 C3 2 2 21.3(3) ?
O4 Ba1 C3 . 2 81.9(3) ?
O5 Ba1 C3 . 2 139.3(3) ?
O5 Ba1 C3 2 2 77.8(3) ?
O3 Ba1 C3 2 2 22.2(3) ?
O3 Ba1 C3 . 2 124.9(3) ?
O4 Ba1 C3 8_566 . 103.9(3) ?
O4 Ba1 C3 7_656 . 145.4(3) ?
O6 Ba1 C3 2 . 88.0(3) ?
O6 Ba1 C3 . . 74.9(3) ?
O4 Ba1 C3 2 . 81.9(3) ?
O4 Ba1 C3 . . 21.3(3) ?
O5 Ba1 C3 . . 77.8(3) ?
O5 Ba1 C3 2 . 139.3(3) ?
O3 Ba1 C3 2 . 124.9(3) ?
O3 Ba1 C3 . . 22.2(3) ?
C3 Ba1 C3 2 . 103.0(5) ?
O2 Cd1 O2 5_666 . 180.0000(10) ?
O2 Cd1 O3 5_666 5_666 85.9(3) ?
O2 Cd1 O3 . 5_666 94.1(3) ?
O2 Cd1 O3 5_666 . 94.1(3) ?
O2 Cd1 O3 . . 85.9(3) ?
O3 Cd1 O3 5_666 . 180.0(3) ?
O2 Cd1 O1 5_666 4_655 92.8(3) ?
O2 Cd1 O1 . 4_655 87.2(3) ?
O3 Cd1 O1 5_666 4_655 93.3(3) ?
O3 Cd1 O1 . 4_655 86.7(3) ?
O2 Cd1 O1 5_666 8_566 87.2(3) ?
O2 Cd1 O1 . 8_566 92.8(3) ?
O3 Cd1 O1 5_666 8_566 86.7(3) ?
O3 Cd1 O1 . 8_566 93.3(3) ?
O1 Cd1 O1 4_655 8_566 180.0(4) ?
C1 O1 Cd1 . 4_645 125.1(8) ?
C1 O2 Cd1 . . 124.6(9) ?
C3 O3 Cd1 . . 124.7(9) ?
C3 O3 Ba1 . . 91.3(8) ?
Cd1 O3 Ba1 . . 140.6(4) ?
C3 O4 Ba1 . 7_655 136.6(9) ?
C3 O4 Ba1 . . 102.8(8) ?
Ba1 O4 Ba1 7_655 . 118.0(3) ?
Ba1 O5 H5B . . 111.5 ?
Ba1 O5 H5A . . 102.7 ?
H5B O5 H5A . . 115.1 ?
Ba1 O6 H6A . . 130.6 ?
Ba1 O6 H6B . . 106.2 ?
H6A O6 H6B . . 115.7 ?
O2 C1 O1 . . 122.6(12) ?
O2 C1 C2 . . 119.9(12) ?
O1 C1 C2 . . 117.4(12) ?
C3 C2 C1 . . 120.2(11) ?
C3 C2 H2A . . 107.3 ?
C1 C2 H2A . . 107.3 ?
C3 C2 H2B . . 107.3 ?
C1 C2 H2B . . 107.3 ?
H2A C2 H2B . . 106.9 ?
O4 C3 O3 . . 122.4(13) ?
O4 C3 C2 . . 116.4(12) ?
O3 C3 C2 . . 121.0(12) ?
O4 C3 Ba1 . . 55.9(7) ?
O3 C3 Ba1 . . 66.6(7) ?
C2 C3 Ba1 . . 172.1(9) ?

loop_
_geom_bond_atom_site_label_1
_geom_bond_atom_site_label_2
_geom_bond_site_symmetry_2
_geom_bond_distance
_geom_bond_publ_flag
Ba1 O4 8_566 2.794(9) y
Ba1 O4 7_656 2.794(9) y
Ba1 O6 2 2.809(10) y
Ba1 O6 . 2.809(10) y
Ba1 O4 2 2.854(9) y
Ba1 O4 . 2.854(9) y
Ba1 O5 . 2.877(10) y
Ba1 O5 2 2.877(10) y
Ba1 O3 2 3.086(9) ?
Ba1 O3 . 3.086(9) ?
Ba1 C3 2 3.363(14) ?
Ba1 C3 . 3.363(14) ?
Cd1 O2 5_666 2.227(10) y
Cd1 O2 . 2.227(10) ?
Cd1 O3 5_666 2.227(9) ?
Cd1 O3 . 2.227(9) y
Cd1 O1 4_655 2.364(8) y
Cd1 O1 8_566 2.364(8) ?
O1 C1 . 1.252(16) y
O1 Cd1 4_645 2.364(8) ?
O2 C1 . 1.241(16) y
O3 C3 . 1.269(17) y
O4 C3 . 1.255(16) y
O4 Ba1 7_655 2.794(9) ?
O5 H5B . 0.8658 ?
O5 H5A . 0.8410 ?
O6 H6A . 0.8479 ?
O6 H6B . 0.8659 ?
C1 C2 . 1.531(18) ?
C2 C3 . 1.518(19) ?
C2 H2A . 0.9700 ?
C2 H2B . 0.9700 ?

loop_
_geom_hbond_atom_site_label_D
_geom_hbond_atom_site_label_H
_geom_hbond_atom_site_label_A
_geom_hbond_site_symmetry_A
_geom_hbond_distance_DH
_geom_hbond_distance_HA
_geom_hbond_distance_DA
_geom_hbond_angle_DHA
O6 H6B O5 1_545 0.87 2.08 2.893(14) 156.8
O6 H6A O1 4_645 0.85 1.99 2.781(13) 156.0
O5 H5B O6 8_566 0.87 2.19 2.919(15) 141.3
O5 H5A O2 5_666 0.84 2.01 2.810(14) 158.5

loop_
_geom_torsion_atom_site_label_1
_geom_torsion_atom_site_label_2
_geom_torsion_atom_site_label_3
_geom_torsion_atom_site_label_4
_geom_torsion_site_symmetry_1
_geom_torsion_site_symmetry_2
_geom_torsion_site_symmetry_3
_geom_torsion_site_symmetry_4
_geom_torsion
_geom_torsion_publ_flag
O3 Cd1 O2 C1 5_666 . . . -170.4(11) ?
O3 Cd1 O2 C1 . . . . 9.6(11) ?
O1 Cd1 O2 C1 4_655 . . . -77.2(11) ?
O1 Cd1 O2 C1 8_566 . . . 102.8(11) ?
O2 Cd1 O3 C3 5_666 . . . 148.6(11) ?
O2 Cd1 O3 C3 . . . . -31.4(11) ?
O1 Cd1 O3 C3 4_655 . . . 56.0(11) ?
O1 Cd1 O3 C3 8_566 . . . -124.0(11) ?
O2 Cd1 O3 Ba1 5_666 . . . -3.7(7) ?
O2 Cd1 O3 Ba1 . . . . 176.3(7) ?
O1 Cd1 O3 Ba1 4_655 . . . -96.3(6) ?
O1 Cd1 O3 Ba1 8_566 . . . 83.7(6) ?
O4 Ba1 O3 C3 8_566 . . . 166.0(8) ?
O4 Ba1 O3 C3 7_656 . . . -147.8(8) ?
O6 Ba1 O3 C3 2 . . . -67.2(8) ?
O6 Ba1 O3 C3 . . . . 86.0(8) ?
O4 Ba1 O3 C3 2 . . . 11.5(8) ?
O4 Ba1 O3 C3 . . . . -1.1(7) ?
O5 Ba1 O3 C3 . . . . -124.4(9) ?
O5 Ba1 O3 C3 2 . . . 116.7(8) ?
O3 Ba1 O3 C3 2 . . . 6.3(7) ?
C3 Ba1 O3 C3 2 . . . 9.2(11) ?
O4 Ba1 O3 Cd1 8_566 . . . -36.5(7) ?
O4 Ba1 O3 Cd1 7_656 . . . 9.7(8) ?
O6 Ba1 O3 Cd1 2 . . . 90.4(7) ?
O6 Ba1 O3 Cd1 . . . . -116.5(7) ?
O4 Ba1 O3 Cd1 2 . . . 169.0(6) ?
O4 Ba1 O3 Cd1 . . . . 156.5(9) ?
O5 Ba1 O3 Cd1 . . . . 33.2(6) ?
O5 Ba1 O3 Cd1 2 . . . -85.7(7) ?
O3 Ba1 O3 Cd1 2 . . . 163.8(7) ?
C3 Ba1 O3 Cd1 2 . . . 166.7(6) ?
C3 Ba1 O3 Cd1 . . . . 157.5(13) ?
O4 Ba1 O4 C3 8_566 . . . -14.5(8) ?
O4 Ba1 O4 C3 7_656 . . . 84.2(9) ?
O6 Ba1 O4 C3 2 . . . 113.5(9) ?
O6 Ba1 O4 C3 . . . . -80.7(9) ?
O4 Ba1 O4 C3 2 . . . -164.9(12) ?
O5 Ba1 O4 C3 . . . . 49.9(9) ?
O5 Ba1 O4 C3 2 . . . -108.1(9) ?
O3 Ba1 O4 C3 2 . . . -174.8(9) ?
O3 Ba1 O4 C3 . . . . 1.1(8) ?
C3 Ba1 O4 C3 2 . . . -170.4(8) ?
O4 Ba1 O4 Ba1 8_566 . . 7_655 150.4(5) ?
O4 Ba1 O4 Ba1 7_656 . . 7_655 -110.9(6) ?
O6 Ba1 O4 Ba1 2 . . 7_655 -81.6(4) ?
O6 Ba1 O4 Ba1 . . . 7_655 84.2(4) ?
O4 Ba1 O4 Ba1 2 . . 7_655 0.0 ?
O5 Ba1 O4 Ba1 . . . 7_655 -145.1(4) ?
O5 Ba1 O4 Ba1 2 . . 7_655 56.8(6) ?
O3 Ba1 O4 Ba1 2 . . 7_655 -9.8(5) ?
O3 Ba1 O4 Ba1 . . . 7_655 166.0(7) ?
C3 Ba1 O4 Ba1 2 . . 7_655 -5.5(4) ?
C3 Ba1 O4 Ba1 . . . 7_655 164.9(12) ?
Cd1 O2 C1 O1 . . . . -156.7(9) ?
Cd1 O2 C1 C2 . . . . 26.4(17) ?
Cd1 O1 C1 O2 4_645 . . . 129.4(11) ?
Cd1 O1 C1 C2 4_645 . . . -53.6(14) ?
O2 C1 C2 C3 . . . . -57.2(17) ?
O1 C1 C2 C3 . . . . 125.7(13) ?
Ba1 O4 C3 O3 7_655 . . . -162.7(10) ?
Ba1 O4 C3 O3 . . . . -2.2(15) ?
Ba1 O4 C3 C2 7_655 . . . 22(2) ?
Ba1 O4 C3 C2 . . . . -177.9(9) ?
Ba1 O4 C3 Ba1 7_655 . . . -160.5(15) ?
Cd1 O3 C3 O4 . . . . -160.9(10) ?
Ba1 O3 C3 O4 . . . . 2.0(14) ?
Cd1 O3 C3 C2 . . . . 14.7(18) ?
Ba1 O3 C3 C2 . . . . 177.5(11) ?
Cd1 O3 C3 Ba1 . . . . -162.9(10) ?
C1 C2 C3 O4 . . . . -151.1(13) ?
C1 C2 C3 O3 . . . . 33.1(19) ?
O4 Ba1 C3 O4 8_566 . . . 167.7(7) ?
O4 Ba1 C3 O4 7_656 . . . -130.5(10) ?
O6 Ba1 C3 O4 2 . . . -64.3(9) ?
O6 Ba1 C3 O4 . . . . 94.0(9) ?
O4 Ba1 C3 O4 2 . . . 13.3(10) ?
O5 Ba1 C3 O4 . . . . -128.5(9) ?
O5 Ba1 C3 O4 2 . . . 96.0(9) ?
O3 Ba1 C3 O4 2 . . . 6.2(10) ?
O3 Ba1 C3 O4 . . . . -178.0(14) ?
C3 Ba1 C3 O4 2 . . . 9.7(8) ?
O4 Ba1 C3 O3 8_566 . . . -14.3(8) ?
O4 Ba1 C3 O3 7_656 . . . 47.5(10) ?
O6 Ba1 C3 O3 2 . . . 113.7(8) ?
O6 Ba1 C3 O3 . . . . -88.0(8) ?
O4 Ba1 C3 O3 2 . . . -168.7(8) ?
O4 Ba1 C3 O3 . . . . 178.0(14) ?
O5 Ba1 C3 O3 . . . . 49.5(8) ?
O5 Ba1 C3 O3 2 . . . -86.0(9) ?
O3 Ba1 C3 O3 2 . . . -175.8(5) ?
C3 Ba1 C3 O3 2 . . . -172.3(9) ?
